data_7038101
loop_
_publ_author_name
'Nielsen, Morten B.'
'Xie, Weiwei'
'Cava, Robert J.'

_publ_section_title
;
 Ternary rare earth silicides RE2M3Si4 (RE = Sc, Y, Lu; M = Mo, W):
 crystal structure, coloring and electronic properties.
;
_journal_issue 9
_journal_name_full 'Dalton transactions (Cambridge, England : 2003)'
_journal_page_first 3771
_journal_page_last 3777
_journal_paper_doi 10.1039/c5dt03976b
_journal_volume 45
_journal_year 2016
_chemical_formula_sum 'Lu2 Mo3 Si4'
_chemical_formula_weight 750.12
_chemical_name_systematic
; 
 ? 
;
_space_group_crystal_system orthorhombic
_space_group_IT_number 62
_space_group_name_Hall '-P 2ac 2n'
_space_group_name_H-M_alt 'P n m a'
_symmetry_space_group_name_Hall '-P 2ac 2n'
_symmetry_space_group_name_H-M 'P n m a'
_audit_creation_method SHELXL-2013
_cell_angle_alpha 90
_cell_angle_beta 90
_cell_angle_gamma 90
_cell_formula_units_Z 4
_cell_length_a 6.6451(3)
_cell_length_b 12.7818(6)
_cell_length_c 6.8725(3)
_cell_measurement_reflns_used 1537
_cell_measurement_temperature 300(2)
_cell_measurement_theta_max 29.58
_cell_measurement_theta_min 4.27
_cell_volume 583.72(5)
_computing_cell_refinement 'Bruker SAINT'
_computing_data_collection 'Bruker APEX2'
_computing_data_reduction 'Bruker SAINT'
_computing_molecular_graphics 'Bruker SHELXTL'
_computing_publication_material 'Bruker SHELXTL'
_computing_structure_refinement 'SHELXL-2013 (Sheldrick, 2013)'
_computing_structure_solution 'SHELXS-97 (Sheldrick 2008)'
_diffrn_ambient_temperature 300(2)
_diffrn_measured_fraction_theta_full 1.000
_diffrn_measured_fraction_theta_max 1.000
_diffrn_measurement_device_type 'Bruker APEX-II CCD'
_diffrn_measurement_method '\f and \w scans'
_diffrn_radiation_type MoK\a
_diffrn_radiation_wavelength 0.71073
_diffrn_reflns_av_R_equivalents 0.0297
_diffrn_reflns_av_unetI/netI 0.0230
_diffrn_reflns_laue_measured_fraction_full 1.000
_diffrn_reflns_laue_measured_fraction_max 1.000
_diffrn_reflns_limit_h_max 8
_diffrn_reflns_limit_h_min -9
_diffrn_reflns_limit_k_max 15
_diffrn_reflns_limit_k_min -17
_diffrn_reflns_limit_l_max 9
_diffrn_reflns_limit_l_min -9
_diffrn_reflns_number 5052
_diffrn_reflns_point_group_measured_fraction_full 1.000
_diffrn_reflns_point_group_measured_fraction_max 1.000
_diffrn_reflns_theta_full 25.242
_diffrn_reflns_theta_max 29.584
_diffrn_reflns_theta_min 3.188
_exptl_absorpt_coefficient_mu 40.457
_exptl_absorpt_correction_T_max 0.7459
_exptl_absorpt_correction_T_min 0.5869
_exptl_absorpt_correction_type multi-scan
_exptl_crystal_colour Metallic
_exptl_crystal_density_diffrn 8.536
_exptl_crystal_density_meas ?
_exptl_crystal_density_method 'Not measured'
_exptl_crystal_description Irregular
_exptl_crystal_F_000 1296
_exptl_crystal_size_max 0.020
_exptl_crystal_size_mid 0.010
_exptl_crystal_size_min 0.005
_refine_diff_density_max 1.345
_refine_diff_density_min -1.689
_refine_diff_density_rms 0.453
_refine_ls_extinction_method none
_refine_ls_goodness_of_fit_ref 0.999
_refine_ls_hydrogen_treatment undef
_refine_ls_matrix_type full
_refine_ls_number_parameters 46
_refine_ls_number_reflns 853
_refine_ls_number_restraints 0
_refine_ls_restrained_S_all 0.999
_refine_ls_R_factor_all 0.0300
_refine_ls_R_factor_gt 0.0196
_refine_ls_shift/su_max 0.000
_refine_ls_shift/su_mean 0.000
_refine_ls_structure_factor_coef Fsqd
_refine_ls_weighting_details 'w=1/[\s^2^(Fo^2^)+(0.0230P)^2^] where P=(Fo^2^+2Fc^2^)/3'
_refine_ls_weighting_scheme calc
_refine_ls_wR_factor_gt 0.0411
_refine_ls_wR_factor_ref 0.0428
_reflns_Friedel_coverage 0.000
_reflns_number_gt 647
_reflns_number_total 853
_reflns_threshold_expression 'I > 2\s(I)'
_cod_data_source_file c5dt03976b2.cif
_cod_data_source_block Lu2Mo3Si4
_cod_depositor_comments
;
The following automatic conversions were performed:

'_exptl_crystal_density_meas' value 'None' was changed to '?' - the
value is perceived as not measured.

Automatic conversion script
Id: cif_fix_values 4268 2015-11-12 08:31:59Z antanas 

 Adding full bibliography for 7038099--7038101.cif.
;
_cod_original_cell_volume 583.73(5)
_cod_database_code 7038101
_shelx_space_group_comment
; 
The symmetry employed for this shelxl refinement is uniquely defined 
by the following loop, which should always be used as a source of 
symmetry information in preference to the above space-group names. 
They are only intended as comments. 
;
_shelxl_version_number 2013-4

loop_
_space_group_symop_id
_space_group_symop_operation_xyz
1 x,y,z
2 1/2-x,-y,1/2+z
3 1/2+x,1/2-y,1/2-z
4 -x,1/2+y,-z
5 -x,-y,-z
6 1/2+x,y,1/2-z
7 1/2-x,1/2+y,1/2+z
8 x,1/2-y,z

loop_
_atom_site_label
_atom_site_type_symbol
_atom_site_fract_x
_atom_site_fract_y
_atom_site_fract_z
_atom_site_U_iso_or_equiv
_atom_site_adp_type
_atom_site_occupancy
_atom_site_site_symmetry_order
_atom_site_calc_flag
_atom_site_refinement_flags_posn
_atom_site_refinement_flags_adp
_atom_site_refinement_flags_occupancy
Lu1 Lu -0.00258(4) 0.59325(2) 0.16871(3) 0.00466(8) Uani 1 1 d . . .
Mo2 Mo 0.32977(8) 0.12404(4) 0.16668(6) 0.00377(11) Uani 1 1 d . . .
Mo3 Mo 0.16575(11) 0.2500 0.50378(9) 0.00348(14) Uani 1 2 d S T P
Si4 Si 0.1616(3) 0.04571(14) 0.4599(2) 0.0048(3) Uani 1 1 d . . .
Si5 Si 0.0334(4) 0.2500 0.1303(3) 0.0055(5) Uani 1 2 d S T P
Si6 Si 0.3011(4) 0.2500 0.8669(3) 0.0050(5) Uani 1 2 d S T P

loop_
_atom_site_aniso_label
_atom_site_aniso_U_11
_atom_site_aniso_U_22
_atom_site_aniso_U_33
_atom_site_aniso_U_23
_atom_site_aniso_U_13
_atom_site_aniso_U_12
Lu1 0.00345(13) 0.00510(13) 0.00544(12) 0.00010(9) -0.00026(10) -0.00014(10)
Mo2 0.0030(2) 0.0037(2) 0.00465(19) 0.00015(19) 0.00009(19) 0.0004(2)
Mo3 0.0017(3) 0.0042(4) 0.0045(3) 0.000 0.0000(3) 0.000
Si4 0.0045(7) 0.0047(8) 0.0053(6) -0.0007(6) 0.0006(6) 0.0006(7)
Si5 0.0041(12) 0.0062(12) 0.0063(10) 0.000 0.0011(8) 0.000
Si6 0.0042(12) 0.0047(12) 0.0062(10) 0.000 0.0000(8) 0.000

loop_
_atom_type_symbol
_atom_type_description
_atom_type_scat_dispersion_real
_atom_type_scat_dispersion_imag
_atom_type_scat_source
Si Si 0.0817 0.0704 'International Tables Vol C Tables 4.2.6.8 and 6.1.1.4'
Mo Mo -1.6832 0.6857 'International Tables Vol C Tables 4.2.6.8 and 6.1.1.4'
Lu Lu -0.4720 5.8584 'International Tables Vol C Tables 4.2.6.8 and 6.1.1.4'

loop_
_citation_id
_citation_year
primary 2015

loop_
_geom_angle_atom_site_label_1
_geom_angle_atom_site_label_2
_geom_angle_atom_site_label_3
_geom_angle
_geom_angle_site_symmetry_1
_geom_angle_site_symmetry_3
_geom_angle_publ_flag
Si4 Lu1 Si6 159.67(6) 3_455 2_564 yes
Si5 Lu1 Si6 83.21(5) 4_555 2_564 yes
Si4 Lu1 Si6 83.81(6) 4_556 2_564 yes
Si6 Lu1 Si6 82.48(6) 2_564 4_556 yes
Lu1 Lu1 Si6 148.97(5) 5_565 2_564 yes
Si4 Lu1 Si6 91.04(6) 7_554 2_564 yes
Si4 Lu1 Si6 85.50(5) 8_555 2_564 yes
Si4 Lu1 Si5 98.60(5) 3_455 4_555 yes
Si4 Lu1 Si4 81.96(5) 3_455 4_556 yes
Si4 Lu1 Si6 82.63(5) 3_455 4_556 yes
Lu1 Lu1 Si4 51.32(3) 5_565 3_455 yes
Si4 Lu1 Si4 109.26(5) 3_455 7_554 yes
Si4 Lu1 Si4 96.98(5) 3_455 8_555 yes
Si4 Lu1 Si5 140.13(6) 4_556 4_555 yes
Si5 Lu1 Si6 52.80(6) 4_555 4_556 yes
Lu1 Lu1 Si5 90.11(3) 5_565 4_555 yes
Si4 Lu1 Si5 80.78(6) 7_554 4_555 yes
Si4 Lu1 Si5 161.71(7) 8_555 4_555 yes
Si4 Lu1 Si6 88.18(6) 4_556 4_556 yes
Lu1 Lu1 Si4 118.62(4) 5_565 4_556 yes
Si4 Lu1 Si4 136.99(5) 4_556 7_554 yes
Si4 Lu1 Si4 51.98(5) 4_556 8_555 yes
Lu1 Lu1 Si6 117.02(4) 5_565 4_556 yes
Si4 Lu1 Si6 133.54(5) 7_554 4_556 yes
Si4 Lu1 Si6 139.44(5) 8_555 4_556 yes
Lu1 Lu1 Si4 57.95(4) 5_565 7_554 yes
Lu1 Lu1 Si4 92.20(3) 5_565 8_555 yes
Si4 Lu1 Si4 85.10(5) 7_554 8_555 yes
Si4 Mo2 Si5 89.24(6) . . yes
Si4 Mo2 Si6 147.43(7) . 1_554 yes
Si4 Mo2 Si4 96.66(6) . 2_554 yes
Si4 Mo2 Si5 92.82(6) . 3_555 yes
Si4 Mo2 Si4 119.82(6) . 6_555 yes
Si5 Mo2 Si6 58.69(7) . 1_554 yes
Si4 Mo2 Si5 119.36(6) 2_554 . yes
Si5 Mo2 Si5 93.75(6) . 3_555 yes
Si4 Mo2 Si5 150.72(6) 6_555 . yes
Si4 Mo2 Si6 94.86(5) 2_554 1_554 yes
Si5 Mo2 Si6 94.68(5) 3_555 1_554 yes
Si4 Mo2 Si6 92.04(6) 6_555 1_554 yes
Si4 Mo2 Si5 145.54(7) 2_554 3_555 yes
Si4 Mo2 Si4 58.03(6) 2_554 6_555 yes
Si4 Mo2 Si5 88.61(7) 6_555 3_555 yes
Si4 Mo3 Si5 83.57(3) . . yes
Si4 Mo3 Si6 96.40(3) . . yes
Si4 Mo3 Si6 91.70(5) . 3_456 yes
Si4 Mo3 Si5 88.24(5) . 3_555 yes
Si4 Mo3 Si4 166.77(5) . 8_555 yes
Si5 Mo3 Si6 179.09(8) . . yes
Si5 Mo3 Si6 91.23(8) . 3_456 yes
Si5 Mo3 Si5 88.25(7) . 3_555 yes
Si4 Mo3 Si5 83.57(3) 8_555 . yes
Si6 Mo3 Si6 89.68(8) . 3_456 yes
Si5 Mo3 Si6 90.85(8) 3_555 . yes
Si4 Mo3 Si6 96.40(3) 8_555 . yes
Si5 Mo3 Si6 179.48(7) 3_555 3_456 yes
Si4 Mo3 Si6 91.70(5) 8_555 3_456 yes
Si4 Mo3 Si5 88.24(5) 8_555 3_555 yes
Mo2 Si4 Mo3 72.03(5) . . yes
Mo2 Si4 Mo2 139.71(8) . 2_555 yes
Lu1 Si4 Mo2 70.56(5) 3_555 . yes
Lu1 Si4 Mo2 143.55(7) 4_546 . yes
Mo2 Si4 Si4 138.02(8) . 5_556 yes
Mo2 Si4 Mo2 87.42(5) . 6_455 yes
Lu1 Si4 Mo2 87.94(6) 7_545 . yes
Lu1 Si4 Mo2 81.80(4) 8_555 . yes
Mo2 Si4 Mo3 140.15(6) 2_555 . yes
Lu1 Si4 Mo3 128.10(7) 3_555 . yes
Lu1 Si4 Mo3 71.76(4) 4_546 . yes
Mo3 Si4 Si4 116.54(8) . 5_556 yes
Mo2 Si4 Mo3 70.20(5) 6_455 . yes
Lu1 Si4 Mo3 73.26(5) 7_545 . yes
Lu1 Si4 Mo3 133.95(6) 8_555 . yes
Lu1 Si4 Mo2 69.40(5) 3_555 2_555 yes
Lu1 Si4 Mo2 72.16(4) 4_546 2_555 yes
Mo2 Si4 Si4 60.57(6) 2_555 5_556 yes
Mo2 Si4 Mo2 121.97(8) 2_555 6_455 yes
Lu1 Si4 Mo2 83.15(5) 7_545 2_555 yes
Lu1 Si4 Mo2 82.74(5) 8_555 2_555 yes
Lu1 Si4 Lu1 132.39(6) 3_555 4_546 yes
Lu1 Si4 Si4 115.35(8) 3_555 5_556 yes
Lu1 Si4 Mo2 140.52(6) 3_555 6_455 yes
Lu1 Si4 Lu1 70.74(5) 3_555 7_545 yes
Lu1 Si4 Lu1 73.23(4) 3_555 8_555 yes
Lu1 Si4 Si4 65.27(5) 4_546 5_556 yes
Lu1 Si4 Mo2 84.34(5) 4_546 6_455 yes
Lu1 Si4 Lu1 77.85(4) 4_546 7_545 yes
Lu1 Si4 Lu1 128.02(7) 4_546 8_555 yes
Mo2 Si4 Si4 61.41(6) 6_455 5_556 yes
Lu1 Si4 Si4 133.97(7) 7_545 5_556 yes
Lu1 Si4 Si4 62.76(5) 8_555 5_556 yes
Lu1 Si4 Mo2 142.80(7) 7_545 6_455 yes
Lu1 Si4 Mo2 71.43(4) 8_555 6_455 yes
Lu1 Si4 Lu1 143.93(7) 7_545 8_555 yes
Mo2 Si5 Mo3 69.98(6) . . yes
Mo2 Si5 Si6 61.95(7) . 1_554 yes
Mo2 Si5 Mo2 139.54(9) . 3_455 yes
Mo2 Si5 Mo3 139.06(4) . 3_455 yes
Lu1 Si5 Mo2 71.71(4) 4_545 . yes
Lu1 Si5 Mo2 124.29(9) 5_565 . yes
Mo2 Si5 Mo2 87.55(4) . 6_455 yes
Mo2 Si5 Mo2 78.08(8) . 8_555 yes
Mo3 Si5 Si6 116.59(11) . 1_554 yes
Mo2 Si5 Mo3 69.56(5) 3_455 . yes
Mo3 Si5 Mo3 129.58(10) . 3_455 yes
Lu1 Si5 Mo3 134.32(4) 4_545 . yes
Lu1 Si5 Mo3 134.32(4) 5_565 . yes
Mo2 Si5 Mo3 69.56(5) 6_455 . yes
Mo2 Si5 Mo3 69.98(6) 8_555 . yes
Mo2 Si5 Si6 140.36(4) 3_455 1_554 yes
Mo3 Si5 Si6 113.84(10) 3_455 1_554 yes
Lu1 Si5 Si6 62.65(5) 4_545 1_554 yes
Lu1 Si5 Si6 62.65(5) 5_565 1_554 yes
Mo2 Si5 Si6 140.36(4) 6_455 1_554 yes
Mo2 Si5 Si6 61.95(7) 8_555 1_554 yes
Mo2 Si5 Mo3 72.15(7) 3_455 3_455 yes
Lu1 Si5 Mo2 143.21(11) 4_545 3_455 yes
Lu1 Si5 Mo2 84.98(3) 5_565 3_455 yes
Mo2 Si5 Mo2 79.27(7) 3_455 6_455 yes
Mo2 Si5 Mo2 87.55(4) 3_455 8_555 yes
Lu1 Si5 Mo3 71.42(5) 4_545 3_455 yes
Lu1 Si5 Mo3 71.42(5) 5_565 3_455 yes
Mo2 Si5 Mo3 72.15(7) 6_455 3_455 yes
Mo2 Si5 Mo3 139.06(4) 8_555 3_455 yes
Lu1 Si5 Lu1 88.27(6) 4_545 5_565 yes
Lu1 Si5 Mo2 84.98(3) 4_545 6_455 yes
Lu1 Si5 Mo2 124.29(9) 4_545 8_555 yes
Lu1 Si5 Mo2 143.21(11) 5_565 6_455 yes
Lu1 Si5 Mo2 71.71(4) 5_565 8_555 yes
Mo2 Si5 Mo2 139.54(9) 6_455 8_555 yes
Mo2 Si6 Mo3 139.81(5) 1_556 . yes
Mo3 Si6 Si5 115.68(11) . 1_556 yes
Lu1 Si6 Mo3 72.61(5) 2_565 . yes
Mo3 Si6 Mo3 129.96(10) . 3_556 yes
Lu1 Si6 Mo3 71.40(5) 4_546 . yes
Lu1 Si6 Mo3 71.40(5) 5_566 . yes
Lu1 Si6 Mo3 72.61(5) 7_545 . yes
Mo2 Si6 Mo3 139.81(5) 8_556 . yes
Mo2 Si6 Si5 59.36(6) 1_556 1_556 yes
Lu1 Si6 Mo2 142.76(10) 2_565 1_556 yes
Mo2 Si6 Mo3 70.19(6) 1_556 3_556 yes
Lu1 Si6 Mo2 71.59(4) 4_546 1_556 yes
Lu1 Si6 Mo2 123.62(9) 5_566 1_556 yes
Lu1 Si6 Mo2 84.67(3) 7_545 1_556 yes
Mo2 Si6 Mo2 75.78(6) 1_556 8_556 yes
Lu1 Si6 Si5 133.63(4) 2_565 1_556 yes
Mo3 Si6 Si5 114.36(10) 3_556 1_556 yes
Lu1 Si6 Si5 64.56(6) 4_546 1_556 yes
Lu1 Si6 Si5 64.56(6) 5_566 1_556 yes
Lu1 Si6 Si5 133.63(4) 7_545 1_556 yes
Mo2 Si6 Si5 59.36(6) 8_556 1_556 yes
Lu1 Si6 Mo3 73.46(6) 2_565 3_556 yes
Lu1 Si6 Lu1 143.99(8) 2_565 4_546 yes
Lu1 Si6 Lu1 77.53(2) 2_565 5_566 yes
Lu1 Si6 Lu1 92.74(7) 2_565 7_545 yes
Lu1 Si6 Mo2 84.67(3) 2_565 8_556 yes
Lu1 Si6 Mo3 133.46(4) 4_546 3_556 yes
Lu1 Si6 Mo3 133.46(4) 5_566 3_556 yes
Lu1 Si6 Mo3 73.46(6) 7_545 3_556 yes
Mo2 Si6 Mo3 70.19(6) 8_556 3_556 yes
Lu1 Si6 Lu1 90.14(8) 4_546 5_566 yes
Lu1 Si6 Lu1 77.53(2) 4_546 7_545 yes
Lu1 Si6 Mo2 123.62(9) 4_546 8_556 yes
Lu1 Si6 Lu1 143.99(8) 5_566 7_545 yes
Lu1 Si6 Mo2 71.59(4) 5_566 8_556 yes
Lu1 Si6 Mo2 142.76(10) 7_545 8_556 yes

loop_
_geom_bond_atom_site_label_1
_geom_bond_atom_site_label_2
_geom_bond_distance
_geom_bond_site_symmetry_2
_geom_bond_publ_flag
Lu1 Si6 2.7680(17) 2_564 yes
Lu1 Si4 2.9859(19) 3_455 yes
Lu1 Si5 2.8773(15) 4_555 yes
Lu1 Si4 2.8285(15) 4_556 yes
Lu1 Si6 2.8300(19) 4_556 yes
Lu1 Lu1 3.3258(4) 5_565 yes
Lu1 Si4 2.7500(19) 7_554 yes
Lu1 Si4 2.8896(17) 8_555 yes
Mo2 Si4 2.5124(17) . yes
Mo2 Si5 2.556(2) . yes
Mo2 Si6 2.6216(17) 1_554 yes
Mo2 Si4 2.5943(17) 2_554 yes
Mo2 Si5 2.5239(19) 3_555 yes
Mo2 Si4 2.573(2) 6_555 yes
Mo3 Si4 2.6287(18) . yes
Mo3 Si5 2.713(2) . yes
Mo3 Si6 2.653(2) . yes
Mo3 Si6 2.581(3) 3_456 yes
Mo3 Si5 2.611(3) 3_555 yes
Mo3 Si4 2.6287(18) 8_555 yes
Si4 Si4 2.506(3) 5_556 yes
Si5 Si6 2.538(3) 1_554 yes
